data_8104391
loop_
_publ_author_name
'Thiele, G.'
'Richter, R.'

_publ_section_title
;
 Crystal structure of undecacesium nonacosachlorohexathallate
;
_journal_name_full 'Zeitschrift fuer Kristallographie (149,1979-)'
_journal_page_first 142
_journal_page_last 144
_journal_volume 207
_journal_year 1993
_chemical_formula_sum 'Cl29 Cs11 Tl6'
_chemical_name_systematic 'Cs11 (Tl6 Cl29)'
_space_group_IT_number 12
_symmetry_space_group_name_Hall '-C 2y'
_symmetry_space_group_name_H-M 'C 1 2/m 1'
_cell_angle_alpha 90
_cell_angle_beta 90.84
_cell_angle_gamma 90
_cell_formula_units_Z 2
_cell_length_a 42.43
_cell_length_b 7.502
_cell_length_c 9.3
_cell_volume 2959.964
_citation_journal_id_ASTM ZEKRDZ
_cod_data_source_file Thiele_ZEKRDZ_1993_1505.cif
_cod_data_source_block Cl29Cs11Tl6
_cod_database_code 8104391

loop_
_symmetry_equiv_pos_as_xyz
x,y,z
-x,y,-z
-x,-y,-z
x,-y,z
x+1/2,y+1/2,z
-x+1/2,y+1/2,-z
-x+1/2,-y+1/2,-z
x+1/2,-y+1/2,z

loop_
_atom_site_label
_atom_site_type_symbol
_atom_site_fract_x
_atom_site_fract_y
_atom_site_fract_z
_atom_site_occupancy
_atom_site_U_iso_or_equiv
Tl2 Tl+3 0.10405 0 0.8071 1 0.0
Cl1 Cl-1 0.17927 0 0.44418 1 0.0
Cs6 Cs+1 0.0488 0.5 -0.33859 1 0.0
Cl4 Cl-1 0.21066 0.25621 0.14242 1 0.0
Cl2 Cl-1 -0.02686 -0.25818 -0.32468 1 0.0
Cl8 Cl-1 0 0.5 0 1 0.0
Tl3 Tl+3 0.05129 0.5 0.18021 1 0.0
Cs3 Cs+1 0.21721 0 -0.1931 1 0.0
Cl7 Cl-1 0.21718 0.5 0.78642 1 0.0
Cl9 Cl-1 0.10397 0.5 0.3161 1 0.0
Cs5 Cs+1 0.14706 0.5 -0.01398 1 0.0
Cl5 Cl-1 0.07298 0.26078 0.00081 1 0.0
Cs2 Cs+1 0.18036 0.5 0.45245 1 0.0
Cl10 Cl-1 0.0527 0 0.68873 1 0.0
Tl1 Tl+3 0.22721 0 0.29783 1 0.0
Cl11 Cl-1 0.25 0.25 0.5 1 0.0
Cl6 Cl-1 0.12564 0.25947 0.67033 1 0.0
Cs4 Cs+1 0.09778 0 0.33671 1 0.0
Cs1 Cs+1 0 0 0 1 0.0
Cl3 Cl-1 0.14281 0 0.0012 1 0.0
